data_7710282
loop_
_publ_author_name
'Li, Yuzhu'
'Xi, Jing'
'Ferrando-Soria, Jes\'us'
'Zhang, Yi-Quan'
'Wang, Wenyuan'
'Song, You'
'Guo, Yan'
'Pardo, Emilio'
'Liu, Xiangyu'

_publ_section_title
;
 Slow magnetic relaxation in a trigonal-planar mononuclear Fe(ii) complex
;
_journal_name_full 'Dalton Transactions'
_journal_paper_doi 10.1039/D2DT00899H
_journal_year 2022
_chemical_formula_moiety 'C45 H49 Cl Fe N2'
_chemical_formula_sum 'C45 H49 Cl Fe N2'
_chemical_formula_weight 709.16
_space_group_crystal_system orthorhombic
_space_group_IT_number 62
_space_group_name_Hall '-P 2ac 2n'
_space_group_name_H-M_alt 'P n m a'
_atom_sites_solution_hydrogens geom
_atom_sites_solution_primary dual
_audit_creation_date 2020-07-14
_audit_creation_method
;
Olex2 1.2
(compiled 2018.05.29 svn.r3508 for OlexSys, GUI svn.r5506)
;
_audit_update_record
;
2021-11-04 deposited with the CCDC.	2022-04-26 downloaded from the CCDC.
;
_cell_angle_alpha 90
_cell_angle_beta 90
_cell_angle_gamma 90
_cell_formula_units_Z 4
_cell_length_a 12.3687(7)
_cell_length_b 22.9892(10)
_cell_length_c 13.9721(6)
_cell_measurement_reflns_used 9838
_cell_measurement_temperature 153.15
_cell_measurement_theta_max 26.114
_cell_measurement_theta_min 2.199
_cell_volume 3972.9(3)
_computing_cell_refinement 'SAINT v8.37A (Bruker, 2015)'
_computing_data_collection 'SAINT v8.37A (Bruker, 2015)'
_computing_data_reduction 'SAINT v8.37A (Bruker, 2015)'
_computing_molecular_graphics 'Olex2 (Dolomanov et al., 2009)'
_computing_publication_material 'Olex2 (Dolomanov et al., 2009)'
_computing_structure_refinement 'ShelXL (Sheldrick, 2015)'
_computing_structure_solution 'ShelXT (Sheldrick, 2015)'
_diffrn_ambient_temperature 153.15
_diffrn_measured_fraction_theta_full 0.999
_diffrn_measured_fraction_theta_max 0.999
_diffrn_measurement_device_type 'CCD area detector'
_diffrn_measurement_method 'phi and omega scans'
_diffrn_radiation_monochromator graphite
_diffrn_radiation_type MoK\a
_diffrn_radiation_wavelength 0.71073
_diffrn_reflns_av_R_equivalents 0.1450
_diffrn_reflns_av_unetI/netI 0.0369
_diffrn_reflns_Laue_measured_fraction_full 0.999
_diffrn_reflns_Laue_measured_fraction_max 0.999
_diffrn_reflns_limit_h_max 15
_diffrn_reflns_limit_h_min -15
_diffrn_reflns_limit_k_max 28
_diffrn_reflns_limit_k_min -28
_diffrn_reflns_limit_l_max 17
_diffrn_reflns_limit_l_min -17
_diffrn_reflns_number 75142
_diffrn_reflns_point_group_measured_fraction_full 0.999
_diffrn_reflns_point_group_measured_fraction_max 0.999
_diffrn_reflns_theta_full 25.242
_diffrn_reflns_theta_max 26.423
_diffrn_reflns_theta_min 2.199
_exptl_absorpt_coefficient_mu 0.479
_exptl_absorpt_correction_T_max 0.7454
_exptl_absorpt_correction_T_min 0.6131
_exptl_absorpt_correction_type multi-scan
_exptl_absorpt_process_details
'SADABS-2014/5 (Bruker,2014/5) was used for absorption correction. wR2(int) was 0.1878 before and 0.1005 after correction. The Ratio of minimum to maximum transmission is 0.8225. The \l/2 correction factor is Not present.'
_exptl_crystal_colour colourless
_exptl_crystal_colour_primary colourless
_exptl_crystal_density_diffrn 1.186
_exptl_crystal_description block
_exptl_crystal_F_000 1504
_exptl_crystal_size_max 0.15
_exptl_crystal_size_mid 0.13
_exptl_crystal_size_min 0.1
_refine_diff_density_max 0.381
_refine_diff_density_min -0.901
_refine_diff_density_rms 0.066
_refine_ls_extinction_method none
_refine_ls_goodness_of_fit_ref 1.044
_refine_ls_hydrogen_treatment constr
_refine_ls_matrix_type full
_refine_ls_number_parameters 282
_refine_ls_number_reflns 4187
_refine_ls_number_restraints 186
_refine_ls_restrained_S_all 1.032
_refine_ls_R_factor_all 0.0854
_refine_ls_R_factor_gt 0.0598
_refine_ls_shift/su_max 0.000
_refine_ls_shift/su_mean 0.000
_refine_ls_structure_factor_coef Fsqd
_refine_ls_weighting_details 'w=1/[\s^2^(Fo^2^)+(0.1036P)^2^+3.3323P] where P=(Fo^2^+2Fc^2^)/3'
_refine_ls_weighting_scheme calc
_refine_ls_wR_factor_gt 0.1777
_refine_ls_wR_factor_ref 0.1932
_reflns_Friedel_coverage 0.000
_reflns_number_gt 2994
_reflns_number_total 4187
_reflns_threshold_expression 'I > 2\s(I)'
_cod_data_source_file d2dt00899h2.cif
_cod_data_source_block guoyan20190308
_cod_database_code 7710282
_shelx_shelxl_version_number 2018/3
_shelx_space_group_comment
;
The symmetry employed for this shelxl refinement is uniquely defined
by the following loop, which should always be used as a source of
symmetry information in preference to the above space-group names.
They are only intended as comments.
;
_shelx_estimated_absorpt_t_max 0.954
_shelx_estimated_absorpt_t_min 0.932
_olex2_refinement_description
;
1. Fixed Uiso
 At 1.2 times of:
  All C(H) groups
 At 1.5 times of:
  All C(H,H,H) groups
2. Uiso/Uaniso restraints and constraints
C19A \\sim C20A \\sim C21A \\sim C22A \\sim C22 \\sim C23 \\sim C23A \\sim C19
\\sim C24A \\sim C24 \\sim C20 \\sim C21: within 2A with sigma of 0.01 and
sigma for terminal atoms of 0.02
3. Others
 Sof(C19A)=Sof(C24A)=Sof(H24A)=Sof(C23A)=Sof(H23A)=Sof(C22A)=Sof(H22A)=
 Sof(C21A)=Sof(H21A)=Sof(C20A)=Sof(H20A)=1-FVAR(1)
 Sof(C19)=Sof(C20)=Sof(H20)=Sof(C21)=Sof(H21)=Sof(C22)=Sof(H22)=Sof(C23)=
 Sof(H23)=Sof(C24)=Sof(H24)=FVAR(1)
4.a Ternary CH refined with riding coordinates:
 C8(H8), C17(H17)
4.b Aromatic/amide H refined with riding coordinates:
 C12(H12), C13(H13), C14(H14), C20(H20), C21(H21), C22(H22), C23(H23),
 C24(H24), C26(H26), C27(H27), C28(H28), C29(H29), C30(H30), C24A(H24A),
 C23A(H23A), C22A(H22A), C21A(H21A), C20A(H20A)
4.c Fitted hexagon refined as free rotating group:
 C19A(C24A,C23A,C22A,C21A,C20A)
4.d Idealised Me refined as rotating group:
 C7(H7A,H7B,H7C), C9(H9A,H9B,H9C), C16(H16A,H16B,H16C), C18(H18A,H18B,H18C)
;
_olex2_submission_special_instructions 'No special instructions were received'

loop_
_space_group_symop_operation_xyz
'x, y, z'
'-x+1/2, -y, z+1/2'
'x+1/2, -y+1/2, -z+1/2'
'-x, y+1/2, -z'
'-x, -y, -z'
'x-1/2, y, -z-1/2'
'-x-1/2, y-1/2, z-1/2'
'x, -y-1/2, z'

loop_
_atom_site_label
_atom_site_type_symbol
_atom_site_fract_x
_atom_site_fract_y
_atom_site_fract_z
_atom_site_U_iso_or_equiv
_atom_site_adp_type
_atom_site_occupancy
_atom_site_site_symmetry_order
_atom_site_calc_flag
_atom_site_refinement_flags_posn
_atom_site_refinement_flags_adp
_atom_site_refinement_flags_occupancy
_atom_site_disorder_assembly
_atom_site_disorder_group
Fe1 Fe 0.80214(5) 0.250000 0.61134(5) 0.0467(3) Uani 1 2 d S T P . .
Cl1 Cl 0.94867(12) 0.250000 0.69881(14) 0.0846(5) Uani 1 2 d S T P . .
N1 N 0.71140(18) 0.31174(9) 0.55744(17) 0.0332(5) Uani 1 1 d . . . . .
C1 C 0.6182(2) 0.30472(11) 0.51162(19) 0.0299(6) Uani 1 1 d . . . . .
C2 C 0.5724(3) 0.250000 0.4895(3) 0.0313(8) Uani 1 2 d S T P A .
C7 C 0.5609(4) 0.40725(19) 0.7778(4) 0.0817(14) Uani 1 1 d . . . . .
H7A H 0.593823 0.432898 0.825647 0.122 Uiso 1 1 calc GR . . . .
H7B H 0.503681 0.384132 0.807950 0.122 Uiso 1 1 calc GR . . . .
H7C H 0.529912 0.430750 0.726120 0.122 Uiso 1 1 calc GR . . . .
C8 C 0.6472(3) 0.36656(14) 0.7367(3) 0.0505(8) Uani 1 1 d . . . . .
H8 H 0.608778 0.334497 0.702375 0.061 Uiso 1 1 calc R . . . .
C9 C 0.7125(4) 0.3389(2) 0.8174(3) 0.0836(14) Uani 1 1 d . . . . .
H9A H 0.767281 0.312893 0.790140 0.125 Uiso 1 1 calc GR . . . .
H9B H 0.664095 0.316515 0.858984 0.125 Uiso 1 1 calc GR . . . .
H9C H 0.748103 0.369399 0.854846 0.125 Uiso 1 1 calc GR . . . .
C10 C 0.7512(2) 0.36956(11) 0.5788(2) 0.0350(6) Uani 1 1 d . . . . .
C11 C 0.7210(2) 0.39591(12) 0.6653(2) 0.0412(7) Uani 1 1 d . . . . .
C12 C 0.7639(3) 0.45074(14) 0.6862(3) 0.0547(9) Uani 1 1 d . . . . .
H12 H 0.745195 0.469384 0.744550 0.066 Uiso 1 1 calc R . . . .
C13 C 0.8328(3) 0.47800(15) 0.6234(3) 0.0652(11) Uani 1 1 d . . . . .
H13 H 0.860085 0.515587 0.638037 0.078 Uiso 1 1 calc R . . . .
C14 C 0.8622(3) 0.45136(16) 0.5403(3) 0.0599(10) Uani 1 1 d . . . . .
H14 H 0.909957 0.470745 0.497654 0.072 Uiso 1 1 calc R . . . .
C15 C 0.8236(3) 0.39644(14) 0.5165(2) 0.0463(8) Uani 1 1 d . . . . .
C16 C 0.8663(5) 0.4069(3) 0.3390(4) 0.110(2) Uani 1 1 d . . . . .
H16A H 0.909938 0.441427 0.353483 0.166 Uiso 1 1 calc GR . . . .
H16B H 0.792273 0.418888 0.323586 0.166 Uiso 1 1 calc GR . . . .
H16C H 0.897688 0.386433 0.284101 0.166 Uiso 1 1 calc GR . . . .
C17 C 0.8649(3) 0.36638(18) 0.4262(3) 0.0643(10) Uani 1 1 d . . . . .
H17 H 0.815799 0.332962 0.411686 0.077 Uiso 1 1 calc R . . . .
C18 C 0.9783(4) 0.3424(3) 0.4438(4) 0.1013(17) Uani 1 1 d . . . . .
H18A H 1.025159 0.373578 0.467555 0.152 Uiso 1 1 calc GR . . . .
H18B H 1.007729 0.327037 0.383789 0.152 Uiso 1 1 calc GR . . . .
H18C H 0.974771 0.311122 0.491408 0.152 Uiso 1 1 calc GR . . . .
C19 C 0.5591(9) 0.3566(5) 0.4787(9) 0.0387(16) Uani 0.595(17) 1 d . U . A 1
C20 C 0.4685(10) 0.3789(5) 0.5242(8) 0.0547(18) Uani 0.595(17) 1 d . U . A 1
H20 H 0.443073 0.360262 0.580588 0.066 Uiso 0.595(17) 1 calc R . . A 1
C21 C 0.4139(8) 0.4269(4) 0.4908(9) 0.0585(18) Uani 0.595(17) 1 d . U . A 1
H21 H 0.353356 0.442031 0.524414 0.070 Uiso 0.595(17) 1 calc R . . A 1
C22 C 0.4486(9) 0.4522(4) 0.4088(9) 0.060(2) Uani 0.595(17) 1 d . U . A 1
H22 H 0.409914 0.484577 0.383930 0.072 Uiso 0.595(17) 1 calc R . . A 1
C23 C 0.5363(9) 0.4327(4) 0.3615(8) 0.0578(19) Uani 0.595(17) 1 d . U . A 1
H23 H 0.560586 0.452523 0.305753 0.069 Uiso 0.595(17) 1 calc R . . A 1
C24 C 0.5932(9) 0.3825(5) 0.3946(8) 0.0507(16) Uani 0.595(17) 1 d . U . A 1
H24 H 0.652748 0.367257 0.359814 0.061 Uiso 0.595(17) 1 calc R . . A 1
C25 C 0.4657(3) 0.250000 0.4367(3) 0.0359(9) Uani 1 2 d S T P . .
C26 C 0.3695(4) 0.250000 0.4858(4) 0.0608(14) Uani 1 2 d S T P A .
H26 H 0.370849 0.250000 0.553767 0.073 Uiso 1 2 calc RS T P . .
C27 C 0.2701(5) 0.250000 0.4391(6) 0.086(2) Uani 1 2 d S T P . .
H27 H 0.204574 0.250000 0.474613 0.103 Uiso 1 2 calc RS T P A .
C28 C 0.2682(5) 0.250000 0.3418(6) 0.085(2) Uani 1 2 d S T P A .
H28 H 0.200859 0.250000 0.309075 0.102 Uiso 1 2 calc RS T P . .
C29 C 0.3628(6) 0.250000 0.2907(4) 0.0771(18) Uani 1 2 d S T P . .
H29 H 0.360424 0.250000 0.222766 0.093 Uiso 1 2 calc RS T P A .
C30 C 0.4622(4) 0.250000 0.3373(4) 0.0547(12) Uani 1 2 d S T P A .
H30 H 0.527406 0.250000 0.301288 0.066 Uiso 1 2 calc RS T P . .
C19A C 0.5522(12) 0.3595(6) 0.4845(11) 0.040(2) Uani 0.405(17) 1 d . U . A 2
C24A C 0.5651(12) 0.3897(7) 0.3990(10) 0.049(2) Uani 0.405(17) 1 d G U . A 2
H24A H 0.617578 0.377251 0.353784 0.059 Uiso 0.405(17) 1 calc R . . A 2
C23A C 0.5011(12) 0.4380(6) 0.3798(9) 0.056(2) Uani 0.405(17) 1 d G U . A 2
H23A H 0.509943 0.458607 0.321368 0.067 Uiso 0.405(17) 1 calc R . . A 2
C22A C 0.4243(10) 0.4561(5) 0.4460(11) 0.059(2) Uani 0.405(17) 1 d G U . A 2
H22A H 0.380616 0.489152 0.432791 0.071 Uiso 0.405(17) 1 calc R . . A 2
C21A C 0.4114(9) 0.4259(6) 0.5314(11) 0.059(2) Uani 0.405(17) 1 d G U . A 2
H21A H 0.358923 0.438342 0.576633 0.070 Uiso 0.405(17) 1 calc R . . A 2
C20A C 0.4754(12) 0.3776(6) 0.5507(10) 0.049(2) Uani 0.405(17) 1 d G U . A 2
H20A H 0.466558 0.356987 0.609051 0.058 Uiso 0.405(17) 1 calc R . . A 2

loop_
_atom_site_aniso_label
_atom_site_aniso_U_11
_atom_site_aniso_U_22
_atom_site_aniso_U_33
_atom_site_aniso_U_23
_atom_site_aniso_U_13
_atom_site_aniso_U_12
Fe1 0.0347(4) 0.0352(4) 0.0701(5) 0.000 -0.0145(3) 0.000
Cl1 0.0529(8) 0.0771(10) 0.1239(14) 0.000 -0.0420(9) 0.000
N1 0.0289(12) 0.0265(11) 0.0443(13) 0.0034(10) -0.0040(10) -0.0011(9)
C1 0.0278(13) 0.0288(13) 0.0332(14) 0.0040(11) 0.0009(11) 0.0005(10)
C2 0.0274(19) 0.0294(18) 0.037(2) 0.000 -0.0009(16) 0.000
C7 0.071(3) 0.070(3) 0.104(3) -0.007(2) 0.030(3) 0.017(2)
C8 0.0493(19) 0.0455(17) 0.057(2) -0.0021(15) 0.0026(16) 0.0048(15)
C9 0.085(3) 0.095(3) 0.070(3) 0.021(3) -0.001(2) 0.014(3)
C10 0.0275(14) 0.0267(13) 0.0507(17) 0.0065(12) -0.0111(13) -0.0014(11)
C11 0.0324(16) 0.0319(14) 0.059(2) 0.0009(13) -0.0103(14) 0.0034(12)
C12 0.052(2) 0.0374(16) 0.075(2) -0.0112(16) -0.0161(19) 0.0026(15)
C13 0.055(2) 0.0339(17) 0.107(3) -0.001(2) -0.021(2) -0.0112(16)
C14 0.049(2) 0.0467(19) 0.084(3) 0.0164(19) -0.0074(19) -0.0181(16)
C15 0.0396(17) 0.0406(16) 0.059(2) 0.0118(14) -0.0086(15) -0.0092(13)
C16 0.144(5) 0.113(4) 0.075(3) 0.028(3) 0.020(3) -0.049(4)
C17 0.065(2) 0.072(2) 0.056(2) 0.0086(19) 0.008(2) -0.021(2)
C18 0.081(3) 0.124(4) 0.099(4) -0.016(4) 0.027(3) 0.006(3)
C19 0.036(3) 0.027(3) 0.053(3) 0.002(3) -0.015(3) -0.003(2)
C20 0.053(3) 0.047(3) 0.064(4) 0.012(3) -0.011(3) 0.014(3)
C21 0.057(3) 0.052(3) 0.066(5) 0.012(4) -0.009(4) 0.021(3)
C22 0.059(4) 0.046(3) 0.075(5) 0.008(3) -0.016(4) 0.014(3)
C23 0.054(4) 0.051(3) 0.069(4) 0.024(3) -0.015(3) 0.004(3)
C24 0.048(4) 0.042(3) 0.062(3) 0.017(3) -0.015(3) 0.006(3)
C25 0.036(2) 0.0264(18) 0.045(2) 0.000 -0.0115(19) 0.000
C26 0.038(3) 0.081(4) 0.064(3) 0.000 -0.006(2) 0.000
C27 0.037(3) 0.117(6) 0.104(6) 0.000 -0.010(3) 0.000
C28 0.050(4) 0.097(5) 0.109(6) 0.000 -0.042(4) 0.000
C29 0.083(5) 0.089(4) 0.059(3) 0.000 -0.038(3) 0.000
C30 0.052(3) 0.061(3) 0.050(3) 0.000 -0.010(2) 0.000
C19A 0.038(4) 0.027(4) 0.054(4) 0.008(4) -0.017(4) 0.003(4)
C24A 0.049(5) 0.041(4) 0.057(4) 0.006(3) -0.017(4) 0.013(4)
C23A 0.053(5) 0.048(4) 0.066(5) 0.009(4) -0.010(4) 0.011(4)
C22A 0.058(4) 0.045(4) 0.074(5) 0.006(4) -0.014(4) 0.015(4)
C21A 0.055(4) 0.052(4) 0.069(5) 0.009(5) -0.009(5) 0.018(3)
C20A 0.043(4) 0.041(3) 0.062(5) 0.010(4) -0.014(4) 0.013(3)

loop_
_atom_type_symbol
_atom_type_description
_atom_type_scat_dispersion_real
_atom_type_scat_dispersion_imag
_atom_type_scat_source
C C 0.0033 0.0016 'International Tables Vol C Tables 4.2.6.8 and 6.1.1.4'
H H 0.0000 0.0000 'International Tables Vol C Tables 4.2.6.8 and 6.1.1.4'
Cl Cl 0.1484 0.1585 'International Tables Vol C Tables 4.2.6.8 and 6.1.1.4'
Fe Fe 0.3463 0.8444 'International Tables Vol C Tables 4.2.6.8 and 6.1.1.4'
N N 0.0061 0.0033 'International Tables Vol C Tables 4.2.6.8 and 6.1.1.4'

loop_
_geom_angle_atom_site_label_1
_geom_angle_atom_site_label_2
_geom_angle_atom_site_label_3
_geom_angle
_geom_angle_site_symmetry_1
_geom_angle_site_symmetry_3
_geom_angle_publ_flag
N1 Fe1 Cl1 133.60(7) . . ?
N1 Fe1 Cl1 133.60(7) 8_565 . ?
N1 Fe1 N1 92.80(13) 8_565 . ?
C1 N1 Fe1 126.46(18) . . ?
C1 N1 C10 120.4(2) . . ?
C10 N1 Fe1 113.02(17) . . ?
N1 C1 C2 124.1(2) . . ?
N1 C1 C19 118.8(5) . . ?
N1 C1 C19A 118.5(7) . . ?
C2 C1 C19 117.0(5) . . ?
C2 C1 C19A 117.3(7) . . ?
C1 C2 C1 125.7(3) 8_565 . ?
C1 C2 C25 117.13(17) . . ?
C1 C2 C25 117.13(17) 8_565 . ?
H7A C7 H7B 109.5 . . ?
H7A C7 H7C 109.5 . . ?
H7B C7 H7C 109.5 . . ?
C8 C7 H7A 109.5 . . ?
C8 C7 H7B 109.5 . . ?
C8 C7 H7C 109.5 . . ?
C7 C8 H8 107.4 . . ?
C9 C8 C7 110.3(3) . . ?
C9 C8 H8 107.4 . . ?
C11 C8 C7 113.3(3) . . ?
C11 C8 H8 107.4 . . ?
C11 C8 C9 110.8(3) . . ?
C8 C9 H9A 109.5 . . ?
C8 C9 H9B 109.5 . . ?
C8 C9 H9C 109.5 . . ?
H9A C9 H9B 109.5 . . ?
H9A C9 H9C 109.5 . . ?
H9B C9 H9C 109.5 . . ?
C11 C10 N1 119.0(3) . . ?
C15 C10 N1 119.7(3) . . ?
C15 C10 C11 121.2(3) . . ?
C10 C11 C8 122.5(3) . . ?
C12 C11 C8 119.6(3) . . ?
C12 C11 C10 117.9(3) . . ?
C11 C12 H12 119.6 . . ?
C13 C12 C11 120.9(4) . . ?
C13 C12 H12 119.6 . . ?
C12 C13 H13 119.8 . . ?
C14 C13 C12 120.3(3) . . ?
C14 C13 H13 119.8 . . ?
C13 C14 H14 119.3 . . ?
C13 C14 C15 121.4(3) . . ?
C15 C14 H14 119.3 . . ?
C10 C15 C17 122.1(3) . . ?
C14 C15 C10 118.2(3) . . ?
C14 C15 C17 119.7(3) . . ?
H16A C16 H16B 109.5 . . ?
H16A C16 H16C 109.5 . . ?
H16B C16 H16C 109.5 . . ?
C17 C16 H16A 109.5 . . ?
C17 C16 H16B 109.5 . . ?
C17 C16 H16C 109.5 . . ?
C15 C17 C16 112.7(4) . . ?
C15 C17 H17 108.2 . . ?
C15 C17 C18 109.7(4) . . ?
C16 C17 H17 108.2 . . ?
C18 C17 C16 109.7(4) . . ?
C18 C17 H17 108.2 . . ?
C17 C18 H18A 109.5 . . ?
C17 C18 H18B 109.5 . . ?
C17 C18 H18C 109.5 . . ?
H18A C18 H18B 109.5 . . ?
H18A C18 H18C 109.5 . . ?
H18B C18 H18C 109.5 . . ?
C20 C19 C1 123.8(8) . . ?
C24 C19 C1 117.6(8) . . ?
C24 C19 C20 118.5(6) . . ?
C19 C20 H20 118.8 . . ?
C21 C20 C19 122.4(7) . . ?
C21 C20 H20 118.8 . . ?
C20 C21 H21 120.8 . . ?
C22 C21 C20 118.5(7) . . ?
C22 C21 H21 120.8 . . ?
C21 C22 H22 119.1 . . ?
C23 C22 C21 121.8(7) . . ?
C23 C22 H22 119.1 . . ?
C22 C23 H23 119.8 . . ?
C22 C23 C24 120.4(7) . . ?
C24 C23 H23 119.8 . . ?
C19 C24 C23 118.2(7) . . ?
C19 C24 H24 120.9 . . ?
C23 C24 H24 120.9 . . ?
C26 C25 C2 120.8(4) . . ?
C26 C25 C30 118.2(4) . . ?
C30 C25 C2 121.0(4) . . ?
C25 C26 H26 119.0 . . ?
C25 C26 C27 122.1(5) . . ?
C27 C26 H26 119.0 . . ?
C26 C27 H27 120.5 . . ?
C28 C27 C26 118.9(6) . . ?
C28 C27 H27 120.5 . . ?
C27 C28 H28 119.8 . . ?
C27 C28 C29 120.4(5) . . ?
C29 C28 H28 119.8 . . ?
C28 C29 H29 119.6 . . ?
C28 C29 C30 120.7(6) . . ?
C30 C29 H29 119.6 . . ?
C25 C30 C29 119.6(5) . . ?
C25 C30 H30 120.2 . . ?
C29 C30 H30 120.2 . . ?
C24A C19A C1 123.8(9) . . ?
C24A C19A C20A 120.0 . . ?
C20A C19A C1 116.2(9) . . ?
C19A C24A H24A 120.0 . . ?
C23A C24A C19A 120.0 . . ?
C23A C24A H24A 120.0 . . ?
C24A C23A H23A 120.0 . . ?
C24A C23A C22A 120.0 . . ?
C22A C23A H23A 120.0 . . ?
C23A C22A H22A 120.0 . . ?
C21A C22A C23A 120.0 . . ?
C21A C22A H22A 120.0 . . ?
C22A C21A H21A 120.0 . . ?
C22A C21A C20A 120.0 . . ?
C20A C21A H21A 120.0 . . ?
C19A C20A H20A 120.0 . . ?
C21A C20A C19A 120.0 . . ?
C21A C20A H20A 120.0 . . ?

loop_
_geom_bond_atom_site_label_1
_geom_bond_atom_site_label_2
_geom_bond_distance
_geom_bond_site_symmetry_2
_geom_bond_publ_flag
Fe1 Cl1 2.1860(15) . ?
Fe1 N1 1.960(2) . ?
Fe1 N1 1.960(2) 8_565 ?
N1 C1 1.329(3) . ?
N1 C10 1.449(3) . ?
C1 C2 1.413(3) . ?
C1 C19 1.473(9) . ?
C1 C19A 1.547(10) . ?
C2 C25 1.513(5) . ?
C7 H7A 0.9800 . ?
C7 H7B 0.9800 . ?
C7 H7C 0.9800 . ?
C7 C8 1.531(5) . ?
C8 H8 1.0000 . ?
C8 C9 1.526(5) . ?
C8 C11 1.512(5) . ?
C9 H9A 0.9800 . ?
C9 H9B 0.9800 . ?
C9 H9C 0.9800 . ?
C10 C11 1.402(5) . ?
C10 C15 1.395(4) . ?
C11 C12 1.399(4) . ?
C12 H12 0.9500 . ?
C12 C13 1.374(6) . ?
C13 H13 0.9500 . ?
C13 C14 1.362(6) . ?
C14 H14 0.9500 . ?
C14 C15 1.390(5) . ?
C15 C17 1.526(5) . ?
C16 H16A 0.9800 . ?
C16 H16B 0.9800 . ?
C16 H16C 0.9800 . ?
C16 C17 1.535(6) . ?
C17 H17 1.0000 . ?
C17 C18 1.527(7) . ?
C18 H18A 0.9800 . ?
C18 H18B 0.9800 . ?
C18 H18C 0.9800 . ?
C19 C20 1.387(9) . ?
C19 C24 1.382(9) . ?
C20 H20 0.9500 . ?
C20 C21 1.376(10) . ?
C21 H21 0.9500 . ?
C21 C22 1.354(11) . ?
C22 H22 0.9500 . ?
C22 C23 1.348(11) . ?
C23 H23 0.9500 . ?
C23 C24 1.430(10) . ?
C24 H24 0.9500 . ?
C25 C26 1.373(7) . ?
C25 C30 1.390(7) . ?
C26 H26 0.9500 . ?
C26 C27 1.392(8) . ?
C27 H27 0.9500 . ?
C27 C28 1.359(11) . ?
C28 H28 0.9500 . ?
C28 C29 1.371(10) . ?
C29 H29 0.9500 . ?
C29 C30 1.391(8) . ?
C30 H30 0.9500 . ?
C19A C24A 1.3900 . ?
C19A C20A 1.3900 . ?
C24A H24A 0.9500 . ?
C24A C23A 1.3900 . ?
C23A H23A 0.9500 . ?
C23A C22A 1.3900 . ?
C22A H22A 0.9500 . ?
C22A C21A 1.3900 . ?
C21A H21A 0.9500 . ?
C21A C20A 1.3900 . ?
C20A H20A 0.9500 . ?

loop_
_geom_torsion_atom_site_label_1
_geom_torsion_atom_site_label_2
_geom_torsion_atom_site_label_3
_geom_torsion_atom_site_label_4
_geom_torsion
_geom_torsion_site_symmetry_1
_geom_torsion_site_symmetry_2
_geom_torsion_site_symmetry_3
_geom_torsion_site_symmetry_4
_geom_torsion_publ_flag
Fe1 N1 C1 C2 -3.9(4) . . . . ?
Fe1 N1 C1 C19 178.0(6) . . . . ?
Fe1 N1 C1 C19A 173.2(7) . . . . ?
Fe1 N1 C10 C11 -86.1(3) . . . . ?
Fe1 N1 C10 C15 89.9(3) . . . . ?
N1 C1 C2 C1 -0.5(6) . . . 8_565 ?
N1 C1 C2 C25 -179.8(3) . . . . ?
N1 C1 C19 C20 -103.3(8) . . . . ?
N1 C1 C19 C24 80.3(8) . . . . ?
N1 C1 C19A C24A 89.1(9) . . . . ?
N1 C1 C19A C20A -91.9(8) . . . . ?
N1 C10 C11 C8 -0.8(4) . . . . ?
N1 C10 C11 C12 177.4(3) . . . . ?
N1 C10 C15 C14 -178.5(3) . . . . ?
N1 C10 C15 C17 -1.2(4) . . . . ?
C1 N1 C10 C11 89.4(3) . . . . ?
C1 N1 C10 C15 -94.6(3) . . . . ?
C1 C2 C25 C26 90.3(3) 8_565 . . . ?
C1 C2 C25 C26 -90.3(3) . . . . ?
C1 C2 C25 C30 89.7(3) . . . . ?
C1 C2 C25 C30 -89.7(3) 8_565 . . . ?
C1 C19 C20 C21 -178.9(10) . . . . ?
C1 C19 C24 C23 179.7(9) . . . . ?
C1 C19A C24A C23A 179.0(14) . . . . ?
C1 C19A C20A C21A -179.1(13) . . . . ?
C2 C1 C19 C20 78.5(9) . . . . ?
C2 C1 C19 C24 -97.9(7) . . . . ?
C2 C1 C19A C24A -93.6(9) . . . . ?
C2 C1 C19A C20A 85.4(9) . . . . ?
C2 C25 C26 C27 180.000(1) . . . . ?
C2 C25 C30 C29 180.000(1) . . . . ?
C7 C8 C11 C10 -136.3(3) . . . . ?
C7 C8 C11 C12 45.5(4) . . . . ?
C8 C11 C12 C13 178.8(3) . . . . ?
C9 C8 C11 C10 99.1(4) . . . . ?
C9 C8 C11 C12 -79.1(4) . . . . ?
C10 N1 C1 C2 -178.7(3) . . . . ?
C10 N1 C1 C19 3.2(7) . . . . ?
C10 N1 C1 C19A -1.7(8) . . . . ?
C10 C11 C12 C13 0.5(5) . . . . ?
C10 C15 C17 C16 136.6(4) . . . . ?
C10 C15 C17 C18 -100.9(4) . . . . ?
C11 C10 C15 C14 -2.6(5) . . . . ?
C11 C10 C15 C17 174.7(3) . . . . ?
C11 C12 C13 C14 -1.3(6) . . . . ?
C12 C13 C14 C15 0.1(6) . . . . ?
C13 C14 C15 C10 1.8(5) . . . . ?
C13 C14 C15 C17 -175.6(4) . . . . ?
C14 C15 C17 C16 -46.1(5) . . . . ?
C14 C15 C17 C18 76.4(5) . . . . ?
C15 C10 C11 C8 -176.8(3) . . . . ?
C15 C10 C11 C12 1.5(4) . . . . ?
C19 C1 C2 C1 177.6(6) . . . 8_565 ?
C19 C1 C2 C25 -1.7(7) . . . . ?
C19 C20 C21 C22 2.0(11) . . . . ?
C20 C19 C24 C23 3.1(9) . . . . ?
C20 C21 C22 C23 -2.2(12) . . . . ?
C21 C22 C23 C24 2.9(12) . . . . ?
C22 C23 C24 C19 -3.4(10) . . . . ?
C24 C19 C20 C21 -2.5(10) . . . . ?
C25 C26 C27 C28 0.000(1) . . . . ?
C26 C25 C30 C29 0.000(1) . . . . ?
C26 C27 C28 C29 0.000(1) . . . . ?
C27 C28 C29 C30 0.000(1) . . . . ?
C28 C29 C30 C25 0.000(1) . . . . ?
C30 C25 C26 C27 0.000(1) . . . . ?
C19A C1 C2 C1 -177.6(7) . . . 8_565 ?
C19A C1 C2 C25 3.1(8) . . . . ?
C19A C24A C23A C22A 0.0 . . . . ?
C24A C19A C20A C21A 0.0 . . . . ?
C24A C23A C22A C21A 0.0 . . . . ?
C23A C22A C21A C20A 0.0 . . . . ?
C22A C21A C20A C19A 0.0 . . . . ?
C20A C19A C24A C23A 0.0 . . . . ?
